data_7240334
loop_
_publ_author_name
'Hao, Pengfei'
'Zhu, Huihui'
'Pang, Yue'
'Shen, Junju'
'Fu, Yunlong'

_publ_section_title
;
 The impact of positional isomerism on electronic and photochromic
 properties of 1-D zinc-based naphthalene diimide coordination polymers
;
_journal_name_full CrystEngComm
_journal_paper_doi 10.1039/D0CE00025F
_journal_year 2020
_chemical_formula_sum 'C28 H21 Cl2 N5 O5 Zn'
_chemical_formula_weight 643.77
_chemical_properties_physical Light-sensitive,Photo-sensitive
_space_group_IT_number 13
_space_group_name_Hall '-P 2yc'
_space_group_name_H-M_alt 'P 1 2/c 1'
_symmetry_cell_setting monoclinic
_symmetry_space_group_name_H-M 'P 1 2/c 1'
_atom_sites_solution_hydrogens geom
_atom_sites_solution_primary direct
_atom_sites_solution_secondary difmap
_audit_creation_method SHELXL-97
_audit_update_record
;
2020-04-08 deposited with the CCDC.	2020-04-17 downloaded from the CCDC.
;
_cell_angle_alpha 90.00
_cell_angle_beta 93.741(3)
_cell_angle_gamma 90.00
_cell_formula_units_Z 2
_cell_length_a 7.5740(8)
_cell_length_b 12.2366(12)
_cell_length_c 15.0059(15)
_cell_measurement_reflns_used 9904
_cell_measurement_temperature 273(2)
_cell_measurement_theta_max 28.26
_cell_measurement_theta_min 2.69
_cell_volume 1387.8(2)
_computing_cell_refinement 'Bruker SMART'
_computing_data_collection 'Bruker SMART'
_computing_data_reduction 'Bruker SAINT'
_computing_molecular_graphics 'Bruker SHELXTL'
_computing_publication_material 'Bruker SHELXTL'
_computing_structure_refinement 'SHELXL-97 (Sheldrick, 1997)'
_computing_structure_solution 'SHELXS-97 (Sheldrick, 1990)'
_diffrn_ambient_temperature 273(2)
_diffrn_measured_fraction_theta_full 0.991
_diffrn_measured_fraction_theta_max 0.991
_diffrn_measurement_device_type 'CCD area detector'
_diffrn_measurement_method 'phi and omega scans'
_diffrn_radiation_monochromator graphite
_diffrn_radiation_source 'fine-focus sealed tube'
_diffrn_radiation_type MoK\a
_diffrn_radiation_wavelength 0.71073
_diffrn_reflns_av_R_equivalents 0.0221
_diffrn_reflns_av_sigmaI/netI 0.0155
_diffrn_reflns_limit_h_max 10
_diffrn_reflns_limit_h_min -10
_diffrn_reflns_limit_k_max 16
_diffrn_reflns_limit_k_min -16
_diffrn_reflns_limit_l_max 19
_diffrn_reflns_limit_l_min -20
_diffrn_reflns_number 21547
_diffrn_reflns_theta_full 28.37
_diffrn_reflns_theta_max 28.37
_diffrn_reflns_theta_min 3.33
_exptl_absorpt_coefficient_mu 1.126
_exptl_absorpt_correction_T_max 0.8909
_exptl_absorpt_correction_T_min 0.5050
_exptl_absorpt_correction_type multi-scan
_exptl_absorpt_process_details SADABS
_exptl_crystal_colour yellow
_exptl_crystal_density_diffrn 1.541
_exptl_crystal_density_method 'not measured'
_exptl_crystal_description rodlike
_exptl_crystal_F_000 656
_exptl_crystal_size_max 0.70
_exptl_crystal_size_mid 0.20
_exptl_crystal_size_min 0.11
_refine_diff_density_max 0.485
_refine_diff_density_min -0.386
_refine_diff_density_rms 0.043
_refine_ls_extinction_method none
_refine_ls_goodness_of_fit_ref 1.046
_refine_ls_hydrogen_treatment mixed
_refine_ls_matrix_type full
_refine_ls_number_parameters 209
_refine_ls_number_reflns 3446
_refine_ls_number_restraints 0
_refine_ls_restrained_S_all 1.046
_refine_ls_R_factor_all 0.0392
_refine_ls_R_factor_gt 0.0320
_refine_ls_shift/su_max 0.002
_refine_ls_shift/su_mean 0.000
_refine_ls_structure_factor_coef Fsqd
_refine_ls_weighting_details 'calc w=1/[\s^2^(Fo^2^)+(0.0429P)^2^+0.5129P] where P=(Fo^2^+2Fc^2^)/3'
_refine_ls_weighting_scheme calc
_refine_ls_wR_factor_gt 0.0839
_refine_ls_wR_factor_ref 0.0879
_reflns_number_gt 2949
_reflns_number_total 3446
_reflns_threshold_expression >2sigma(I)
_cod_data_source_file d0ce00025f2.cif
_cod_data_source_block aa_CCDC1
_cod_depositor_comments
;
The following automatic conversions were performed:

data item '_symmetry_cell_setting' value 'Monoclinic' was changed to
'monoclinic' in accordance with the
/home/data/users/saulius/crontab/automatic-downloads/rss-feeds/RSC/lib/dictionaries/cif_core.dic
dictionary named 'cif_core.dic' version 2.4.2 last updated on
2011-04-26.

Automatic conversion script
Id: cif_fix_values 7556 2019-12-06 15:28:31Z antanas 
;
_cod_original_sg_symbol_H-M 'P2/c  '
_cod_database_code 7240334

loop_
_symmetry_equiv_pos_as_xyz
'x, y, z'
'-x, y, -z+1/2'
'-x, -y, -z'
'x, -y, z-1/2'

loop_
_atom_site_label
_atom_site_type_symbol
_atom_site_fract_x
_atom_site_fract_y
_atom_site_fract_z
_atom_site_U_iso_or_equiv
_atom_site_adp_type
_atom_site_occupancy
_atom_site_symmetry_multiplicity
_atom_site_calc_flag
_atom_site_refinement_flags
_atom_site_disorder_assembly
_atom_site_disorder_group
Zn1 Zn 0.5000 1.150254(19) 0.7500 0.04498(11) Uani 1 2 d S . .
Cl1 Cl 0.38507(9) 1.23470(5) 0.62988(4) 0.06971(18) Uani 1 1 d . . .
C1 C 0.3076(3) 1.03150(15) 0.88828(14) 0.0606(6) Uani 1 1 d . . .
H1 H 0.3354 1.0927 0.9231 0.073 Uiso 1 1 calc R . .
C2 C 0.2424(3) 0.94038(15) 0.92878(13) 0.0595(5) Uani 1 1 d . . .
H2 H 0.2253 0.9402 0.9896 0.071 Uiso 1 1 calc R . .
C3 C 0.2035(2) 0.85020(12) 0.87741(12) 0.0420(4) Uani 1 1 d . . .
C4 C 0.2202(3) 0.85430(14) 0.78678(12) 0.0497(4) Uani 1 1 d . . .
H4 H 0.1896 0.7947 0.7505 0.060 Uiso 1 1 calc R . .
C5 C 0.2836(3) 0.94918(15) 0.75127(12) 0.0529(5) Uani 1 1 d . . .
H5 H 0.2927 0.9531 0.6898 0.063 Uiso 1 1 calc R . .
C6 C -0.0230(2) 0.74846(13) 0.94899(11) 0.0394(3) Uani 1 1 d . . .
C7 C -0.0809(2) 0.64292(12) 0.98522(10) 0.0350(3) Uani 1 1 d . . .
C8 C 0.02993(19) 0.55048(11) 0.98378(9) 0.0322(3) Uani 1 1 d . . .
C9 C 0.1990(2) 0.55608(12) 0.94989(10) 0.0348(3) Uani 1 1 d . . .
C10 C 0.2628(2) 0.66093(13) 0.91490(11) 0.0384(3) Uani 1 1 d . . .
C11 C -0.2453(2) 0.63538(13) 1.01868(11) 0.0399(3) Uani 1 1 d . . .
H11 H -0.3179 0.6966 1.0193 0.048 Uiso 1 1 calc R . .
C12 C -0.3034(2) 0.53552(13) 1.05183(11) 0.0394(3) Uani 1 1 d . . .
H12 H -0.4138 0.5312 1.0753 0.047 Uiso 1 1 calc R . .
C13 C 0.0000 0.6623(2) 0.2500 0.0688(9) Uani 1 2 d S . .
H13A H -0.0862 0.7064 0.2774 0.103 Uiso 0.50 1 calc PR . .
H13B H 0.0044 0.6826 0.1884 0.103 Uiso 0.50 1 calc PR . .
H13C H 0.1141 0.6735 0.2803 0.103 Uiso 0.50 1 calc PR . .
C14 C 0.2353(3) 0.5067(2) 0.21393(17) 0.0631(6) Uani 1 1 d . . .
H14A H 0.240(4) 0.544(2) 0.156(2) 0.089(8) Uiso 1 1 d . . .
H14B H 0.307(4) 0.539(2) 0.257(2) 0.090(9) Uiso 1 1 d . . .
H14C H 0.283(6) 0.433(4) 0.210(3) 0.153(16) Uiso 1 1 d . . .
C15 C 0.0631(5) 0.4664(3) 0.2384(2) 0.0426(7) Uani 0.50 1 d P . .
N1 N 0.3327(2) 1.03577(11) 0.80086(11) 0.0499(4) Uani 1 1 d . . .
N2 N 0.14663(19) 0.74999(10) 0.91712(9) 0.0391(3) Uani 1 1 d . . .
N3 N 0.0495(4) 0.5461(2) 0.2440(3) 0.0485(8) Uani 0.50 1 d P . .
O1 O -0.11449(19) 0.82963(10) 0.94525(11) 0.0575(4) Uani 1 1 d . . .
O2 O 0.40684(17) 0.67133(11) 0.88577(10) 0.0531(3) Uani 1 1 d . . .
O3 O 0.0000 0.36971(16) 0.2500 0.0684(6) Uani 1 2 d S . .

loop_
_atom_site_aniso_label
_atom_site_aniso_U_11
_atom_site_aniso_U_22
_atom_site_aniso_U_33
_atom_site_aniso_U_23
_atom_site_aniso_U_13
_atom_site_aniso_U_12
Zn1 0.0650(2) 0.02203(13) 0.05093(18) 0.000 0.02701(14) 0.000
Cl1 0.0940(4) 0.0550(3) 0.0632(3) 0.0156(2) 0.0287(3) 0.0259(3)
C1 0.0946(16) 0.0341(9) 0.0569(11) -0.0101(8) 0.0337(11) -0.0200(9)
C2 0.0944(15) 0.0415(9) 0.0457(10) -0.0059(8) 0.0276(10) -0.0229(10)
C3 0.0525(9) 0.0306(7) 0.0436(9) 0.0048(6) 0.0079(7) -0.0097(7)
C4 0.0704(12) 0.0385(9) 0.0400(9) 0.0010(7) 0.0028(8) -0.0189(8)
C5 0.0744(13) 0.0444(9) 0.0403(9) 0.0050(7) 0.0078(8) -0.0167(9)
C6 0.0478(9) 0.0320(7) 0.0388(8) 0.0034(6) 0.0046(7) -0.0041(6)
C7 0.0413(8) 0.0300(7) 0.0335(7) 0.0034(6) 0.0017(6) -0.0034(6)
C8 0.0362(7) 0.0307(7) 0.0295(7) 0.0035(6) 0.0004(5) -0.0045(6)
C9 0.0375(7) 0.0337(7) 0.0330(7) 0.0041(6) 0.0016(6) -0.0060(6)
C10 0.0411(8) 0.0368(8) 0.0373(8) 0.0040(6) 0.0029(6) -0.0083(6)
C11 0.0405(8) 0.0348(8) 0.0446(9) 0.0028(6) 0.0048(7) 0.0015(6)
C12 0.0367(8) 0.0402(8) 0.0418(8) 0.0032(7) 0.0064(6) -0.0031(6)
C13 0.095(2) 0.0389(14) 0.074(2) 0.000 0.0182(18) 0.000
C14 0.0560(12) 0.0783(16) 0.0552(12) 0.0087(11) 0.0045(10) -0.0121(11)
C15 0.0470(18) 0.0431(19) 0.0372(17) 0.0018(14) -0.0008(14) 0.0005(13)
N1 0.0698(10) 0.0305(7) 0.0515(8) 0.0022(6) 0.0198(7) -0.0090(6)
N2 0.0493(8) 0.0290(6) 0.0394(7) 0.0044(5) 0.0066(6) -0.0097(5)
N3 0.051(2) 0.0397(15) 0.0549(18) 0.0007(15) 0.0077(19) -0.0017(11)
O1 0.0637(8) 0.0336(6) 0.0771(10) 0.0122(6) 0.0190(7) 0.0046(6)
O2 0.0453(7) 0.0485(7) 0.0670(8) 0.0117(6) 0.0151(6) -0.0090(5)
O3 0.0884(16) 0.0356(9) 0.0781(15) 0.000 -0.0177(12) 0.000

loop_
_atom_type_symbol
_atom_type_description
_atom_type_scat_dispersion_real
_atom_type_scat_dispersion_imag
_atom_type_scat_source
C C 0.0033 0.0016 'International Tables Vol C Tables 4.2.6.8 and 6.1.1.4'
H H 0.0000 0.0000 'International Tables Vol C Tables 4.2.6.8 and 6.1.1.4'
N N 0.0061 0.0033 'International Tables Vol C Tables 4.2.6.8 and 6.1.1.4'
O O 0.0106 0.0060 'International Tables Vol C Tables 4.2.6.8 and 6.1.1.4'
Cl Cl 0.1484 0.1585 'International Tables Vol C Tables 4.2.6.8 and 6.1.1.4'
Zn Zn 0.2839 1.4301 'International Tables Vol C Tables 4.2.6.8 and 6.1.1.4'

loop_
_geom_angle_atom_site_label_1
_geom_angle_atom_site_label_2
_geom_angle_atom_site_label_3
_geom_angle
_geom_angle_site_symmetry_1
_geom_angle_site_symmetry_3
_geom_angle_publ_flag
N1 Zn1 N1 94.72(9) 2_656 . ?
N1 Zn1 Cl1 113.59(5) 2_656 2_656 ?
N1 Zn1 Cl1 103.55(5) . 2_656 ?
N1 Zn1 Cl1 103.55(5) 2_656 . ?
N1 Zn1 Cl1 113.59(5) . . ?
Cl1 Zn1 Cl1 124.16(4) 2_656 . ?
N1 C1 C2 122.83(17) . . ?
N1 C1 H1 118.6 . . ?
C2 C1 H1 118.6 . . ?
C3 C2 C1 118.37(17) . . ?
C3 C2 H2 120.8 . . ?
C1 C2 H2 120.8 . . ?
C2 C3 C4 119.85(15) . . ?
C2 C3 N2 120.85(16) . . ?
C4 C3 N2 119.29(14) . . ?
C3 C4 C5 118.07(16) . . ?
C3 C4 H4 121.0 . . ?
C5 C4 H4 121.0 . . ?
N1 C5 C4 123.06(17) . . ?
N1 C5 H5 118.5 . . ?
C4 C5 H5 118.5 . . ?
O1 C6 N2 120.58(15) . . ?
O1 C6 C7 123.44(16) . . ?
N2 C6 C7 115.97(14) . . ?
C11 C7 C8 120.38(13) . . ?
C11 C7 C6 119.33(14) . . ?
C8 C7 C6 120.28(14) . . ?
C7 C8 C9 121.48(13) . . ?
C7 C8 C8 119.44(17) . 3_567 ?
C9 C8 C8 119.08(17) . 3_567 ?
C12 C9 C8 120.30(14) 3_567 . ?
C12 C9 C10 120.00(14) 3_567 . ?
C8 C9 C10 119.70(14) . . ?
O2 C10 N2 120.63(14) . . ?
O2 C10 C9 122.90(16) . . ?
N2 C10 C9 116.47(14) . . ?
C7 C11 C12 120.05(15) . . ?
C7 C11 H11 120.0 . . ?
C12 C11 H11 120.0 . . ?
C9 C12 C11 120.74(15) 3_567 . ?
C9 C12 H12 119.6 3_567 . ?
C11 C12 H12 119.6 . . ?
N3 C13 H13A 109.5 2 . ?
N3 C13 H13B 109.5 2 . ?
H13A C13 H13B 109.5 . . ?
N3 C13 H13C 109.5 2 . ?
H13A C13 H13C 109.5 . . ?
H13B C13 H13C 109.5 . . ?
C15 C14 N3 37.51(17) . . ?
C15 C14 H14A 117.6(16) . . ?
N3 C14 H14A 101.4(17) . . ?
C15 C14 H14B 117.8(18) . . ?
N3 C14 H14B 99.5(18) . . ?
H14A C14 H14B 112(2) . . ?
C15 C14 H14C 92(3) . . ?
N3 C14 H14C 130(3) . . ?
H14A C14 H14C 110(3) . . ?
H14B C14 H14C 104(3) . . ?
N3 C15 C15 82.4(3) . 2 ?
N3 C15 O3 148.6(4) . . ?
C15 C15 O3 66.30(16) 2 . ?
N3 C15 N3 35.6(3) . 2 ?
C15 C15 N3 47.08(18) 2 2 ?
O3 C15 N3 113.3(3) . 2 ?
N3 C15 C14 77.8(3) . . ?
C15 C15 C14 159.9(2) 2 . ?
O3 C15 C14 133.3(3) . . ?
N3 C15 C14 113.3(3) 2 . ?
C5 N1 C1 117.61(15) . . ?
C5 N1 Zn1 119.17(12) . . ?
C1 N1 Zn1 121.18(13) . . ?
C6 N2 C10 126.08(13) . . ?
C6 N2 C3 117.27(14) . . ?
C10 N2 C3 116.52(14) . . ?
N3 N3 C15 97.3(3) 2 . ?
N3 N3 C15 47.12(19) 2 2 ?
C15 N3 C15 50.6(4) . 2 ?
N3 N3 C14 161.8(2) 2 . ?
C15 N3 C14 64.7(3) . . ?
C15 N3 C14 115.2(3) 2 . ?
C15 O3 C15 47.4(3) . 2 ?

loop_
_geom_bond_atom_site_label_1
_geom_bond_atom_site_label_2
_geom_bond_distance
_geom_bond_site_symmetry_2
_geom_bond_publ_flag
Zn1 N1 2.0680(14) 2_656 ?
Zn1 N1 2.0680(15) . ?
Zn1 Cl1 2.2068(6) 2_656 ?
Zn1 Cl1 2.2068(6) . ?
C1 N1 1.339(2) . ?
C1 C2 1.377(2) . ?
C1 H1 0.9300 . ?
C2 C3 1.367(2) . ?
C2 H2 0.9300 . ?
C3 C4 1.375(3) . ?
C3 N2 1.4413(19) . ?
C4 C5 1.377(2) . ?
C4 H4 0.9300 . ?
C5 N1 1.334(2) . ?
C5 H5 0.9300 . ?
C6 O1 1.210(2) . ?
C6 N2 1.400(2) . ?
C6 C7 1.479(2) . ?
C7 C11 1.376(2) . ?
C7 C8 1.410(2) . ?
C8 C9 1.410(2) . ?
C8 C8 1.413(3) 3_567 ?
C9 C12 1.373(2) 3_567 ?
C9 C10 1.479(2) . ?
C10 O2 1.208(2) . ?
C10 N2 1.402(2) . ?
C11 C12 1.401(2) . ?
C11 H11 0.9300 . ?
C12 C9 1.373(2) 3_567 ?
C12 H12 0.9300 . ?
C13 N3 1.474(4) 2 ?
C13 H13A 0.9600 . ?
C13 H13B 0.9600 . ?
C13 H13C 0.9600 . ?
C14 C15 1.463(4) . ?
C14 N3 1.581(4) . ?
C14 H14A 0.98(3) . ?
C14 H14B 0.91(3) . ?
C14 H14C 0.98(4) . ?
C15 N3 0.985(4) . ?
C15 C15 1.039(7) 2 ?
C15 O3 1.292(4) . ?
C15 N3 1.333(4) 2 ?
N3 N3 0.782(6) 2 ?
N3 C15 1.333(4) 2 ?
O3 C15 1.292(4) 2 ?

loop_
_geom_hbond_atom_site_label_D
_geom_hbond_atom_site_label_H
_geom_hbond_atom_site_label_A
_geom_hbond_distance_DH
_geom_hbond_distance_HA
_geom_hbond_distance_DA
_geom_hbond_angle_DHA
_geom_hbond_site_symmetry_A
C4 H4 O3 0.93 2.47 3.237(2) 139.7 3_566
C1 H1 Cl1 0.93 2.89 3.429(2) 118.2 2_656
